data_4331255
loop_
_publ_author_name
'Tommy Kenny'
'Simon Lamare'
'Shawkat M. Aly'
'Daniel Fortin'
'Gessie Brisard'
'Pierre D. Harvey'

_publ_section_title
;
 Reduced and Oxidized Forms of the Pt-Organometallic Version of
 Polyaniline
;
_journal_name_full 'Inorganic Chemistry'
_journal_page_first 13081
_journal_page_last 13095
_journal_paper_doi 10.1021/ic300775n
_journal_volume 51
_journal_year 2012
_chemical_formula_sum 'C22 H12 F4 N2'
_chemical_formula_weight 380.34
_chemical_name_systematic
;
 ?
;
_space_group_IT_number 14
_symmetry_cell_setting monoclinic
_symmetry_space_group_name_Hall '-P 2yn'
_symmetry_space_group_name_H-M 'P 1 21/n 1'
_atom_sites_solution_hydrogens geom
_atom_sites_solution_primary direct
_atom_sites_solution_secondary difmap
_audit_creation_date 2011-07-07T11:31:19-00:00
_audit_creation_method 'WinGX routine CIF_UPDATE'
_cell_angle_alpha 90
_cell_angle_beta 90.594(12)
_cell_angle_gamma 90
_cell_formula_units_Z 2
_cell_length_a 7.7079(10)
_cell_length_b 5.7966(9)
_cell_length_c 19.243(3)
_cell_measurement_reflns_used 20
_cell_measurement_temperature 293(2)
_cell_measurement_theta_max 35
_cell_measurement_theta_min 30
_cell_volume 859.7(2)
_computing_cell_refinement Difrac
_computing_data_collection Difrac
_computing_data_reduction NRCVAX
_computing_structure_refinement 'SHELXL-97 (Sheldrick, 1997)'
_computing_structure_solution 'SHELXS-97 (Sheldrick, 1997)'
_diffrn_ambient_temperature 293(2)
_diffrn_measured_fraction_theta_full 0.988
_diffrn_measured_fraction_theta_max 0.988
_diffrn_measurement_device_type CAD4
_diffrn_measurement_method Omega
_diffrn_radiation_monochromator graphite
_diffrn_radiation_type CuK\a
_diffrn_radiation_wavelength 1.54176
_diffrn_reflns_av_R_equivalents 0
_diffrn_reflns_av_unetI/netI 0.0636
_diffrn_reflns_limit_h_max 9
_diffrn_reflns_limit_h_min -9
_diffrn_reflns_limit_k_max 7
_diffrn_reflns_limit_k_min 0
_diffrn_reflns_limit_l_max 23
_diffrn_reflns_limit_l_min 0
_diffrn_reflns_number 1605
_diffrn_reflns_theta_full 69.9
_diffrn_reflns_theta_max 69.9
_diffrn_reflns_theta_min 6.16
_diffrn_standards_decay_% 0
_diffrn_standards_interval_count 100
_diffrn_standards_number 1
_exptl_absorpt_coefficient_mu 1.006
_exptl_absorpt_correction_T_max 0.9514
_exptl_absorpt_correction_T_min 0.5836
_exptl_absorpt_correction_type psi-scan
_exptl_absorpt_process_details empirical
_exptl_crystal_colour Colorless
_exptl_crystal_density_diffrn 1.469
_exptl_crystal_description Plate
_exptl_crystal_F_000 388
_exptl_crystal_size_max 0.6
_exptl_crystal_size_mid 0.3
_exptl_crystal_size_min 0.05
_refine_diff_density_max 0.231
_refine_diff_density_min -0.222
_refine_diff_density_rms 0.057
_refine_ls_extinction_coef 0.039(4)
_refine_ls_extinction_expression Fc^*^=kFc[1+0.001xFc^2^\l^3^/sin(2\q)]^-1/4^
_refine_ls_extinction_method SHELXL
_refine_ls_goodness_of_fit_ref 0.946
_refine_ls_hydrogen_treatment none
_refine_ls_matrix_type full
_refine_ls_number_parameters 128
_refine_ls_number_reflns 1605
_refine_ls_number_restraints 0
_refine_ls_restrained_S_all 0.946
_refine_ls_R_factor_all 0.1488
_refine_ls_R_factor_gt 0.074
_refine_ls_shift/su_max 0
_refine_ls_shift/su_mean 0
_refine_ls_structure_factor_coef Fsqd
_refine_ls_weighting_details 'calc w=1/[\s^2^(Fo^2^)+(0.1233P)^2^+0.0000P] where P=(Fo^2^+2Fc^2^)/3'
_refine_ls_weighting_scheme calc
_refine_ls_wR_factor_gt 0.1863
_refine_ls_wR_factor_ref 0.2182
_reflns_number_gt 796
_reflns_number_total 1605
_reflns_threshold_expression >2sigma(I)
_cod_data_source_file ic300775n_si_002_13.cif
_cod_data_source_block 6b
_cod_database_code 4331255

loop_
_symmetry_equiv_pos_as_xyz
'x, y, z'
'-x+1/2, y+1/2, -z+1/2'
'-x, -y, -z'
'x-1/2, -y-1/2, z-1/2'

loop_
_atom_site_label
_atom_site_type_symbol
_atom_site_fract_x
_atom_site_fract_y
_atom_site_fract_z
_atom_site_U_iso_or_equiv
_atom_site_adp_type
_atom_site_occupancy
_atom_site_symmetry_multiplicity
_atom_site_calc_flag
_atom_site_refinement_flags
C1 C 0.0810(7) 0.0946(9) 0.9220(3) 0.0904(16) Uani 1 1 d .
H2 H 0.0976 0.1904 0.9603 0.109 Uiso 1 1 calc R
C2 C 0.0602(6) -0.0257(9) 0.8739(2) 0.0755(13) Uani 1 1 d .
C3 C 0.0302(5) -0.1705(8) 0.81467(19) 0.0631(11) Uani 1 1 d .
C4 C -0.0505(6) -0.3849(8) 0.8205(2) 0.0731(13) Uani 1 1 d .
H4 H -0.082 -0.437 0.8643 0.088 Uiso 1 1 calc R
C5 C -0.0848(6) -0.5215(8) 0.7640(2) 0.0705(13) Uani 1 1 d .
H5 H -0.145 -0.6593 0.7692 0.085 Uiso 1 1 calc R
C6 C -0.0284(6) -0.4516(7) 0.6980(2) 0.0621(11) Uani 1 1 d .
C7 C 0.0572(6) -0.2405(7) 0.6915(2) 0.0639(11) Uani 1 1 d .
H7 H 0.0953 -0.1929 0.6481 0.077 Uiso 1 1 calc R
C8 C 0.0858(6) -0.1032(7) 0.7481(2) 0.0671(12) Uani 1 1 d .
H8 H 0.1429 0.0369 0.7426 0.081 Uiso 1 1 calc R
C9 C -0.0291(6) -0.5467(8) 0.5722(2) 0.0639(11) Uani 1 1 d .
C10 C 0.0617(6) -0.6943(7) 0.5295(2) 0.0627(11) Uani 1 1 d .
C11 C -0.0917(6) -0.3514(8) 0.5388(2) 0.0650(11) Uani 1 1 d .
F1 F 0.1318(3) -0.8876(4) 0.55781(11) 0.0791(9) Uani 1 1 d .
F2 F -0.1882(3) -0.1959(4) 0.57528(12) 0.0785(9) Uani 1 1 d .
N1 N -0.0580(5) -0.5982(6) 0.64182(16) 0.0735(11) Uani 1 1 d .
H1 H -0.0979 -0.7332 0.651 0.088 Uiso 1 1 calc R

loop_
_atom_site_aniso_label
_atom_site_aniso_U_11
_atom_site_aniso_U_22
_atom_site_aniso_U_33
_atom_site_aniso_U_23
_atom_site_aniso_U_13
_atom_site_aniso_U_12
C1 0.099(4) 0.090(4) 0.083(3) -0.008(3) -0.003(3) 0.004(3)
C2 0.075(3) 0.083(3) 0.069(3) 0.001(3) -0.004(2) 0.008(3)
C3 0.062(3) 0.070(3) 0.057(2) 0.001(2) -0.0015(19) 0.005(2)
C4 0.083(3) 0.074(3) 0.062(2) 0.009(2) 0.001(2) 0.000(3)
C5 0.083(3) 0.061(3) 0.068(3) 0.007(2) 0.001(2) -0.008(2)
C6 0.067(3) 0.055(2) 0.065(2) 0.003(2) 0.002(2) 0.005(2)
C7 0.070(3) 0.060(3) 0.062(2) 0.005(2) 0.001(2) 0.000(2)
C8 0.070(3) 0.059(3) 0.072(3) 0.003(2) 0.002(2) 0.000(2)
C9 0.066(3) 0.066(3) 0.060(2) -0.004(2) 0.000(2) -0.008(2)
C10 0.067(3) 0.056(2) 0.065(2) 0.006(2) -0.010(2) -0.003(2)
C11 0.064(3) 0.064(3) 0.067(3) -0.008(2) 0.002(2) 0.001(2)
F1 0.101(2) 0.0614(15) 0.0747(16) 0.0077(12) -0.0116(14) 0.0073(14)
F2 0.0822(18) 0.0776(17) 0.0758(15) -0.0052(13) 0.0017(13) 0.0095(15)
N1 0.098(3) 0.063(2) 0.059(2) -0.0006(17) 0.0030(19) -0.015(2)

loop_
_atom_type_symbol
_atom_type_description
_atom_type_scat_dispersion_real
_atom_type_scat_dispersion_imag
_atom_type_scat_source
C C 0.0181 0.0091 'International Tables Vol C Tables 4.2.6.8 and 6.1.1.4'
H H 0 0 'International Tables Vol C Tables 4.2.6.8 and 6.1.1.4'
F F 0.0727 0.0534 'International Tables Vol C Tables 4.2.6.8 and 6.1.1.4'
N N 0.0311 0.018 'International Tables Vol C Tables 4.2.6.8 and 6.1.1.4'

loop_
_geom_angle_atom_site_label_1
_geom_angle_atom_site_label_2
_geom_angle_atom_site_label_3
_geom_angle
_geom_angle_site_symmetry_1
_geom_angle_site_symmetry_3
C1 C2 C3 178.5(5) . .
C4 C3 C8 117.4(4) . .
C4 C3 C2 121.7(4) . .
C8 C3 C2 120.9(4) . .
C5 C4 C3 122.2(4) . .
C4 C5 C6 119.5(4) . .
N1 C6 C7 122.7(4) . .
N1 C6 C5 118.4(4) . .
C7 C6 C5 118.9(4) . .
C8 C7 C6 120.9(4) . .
C7 C8 C3 121.0(4) . .
C10 C9 C11 114.0(4) . .
C10 C9 N1 121.8(4) . .
C11 C9 N1 124.2(4) . .
F1 C10 C11 118.5(4) . 3_546
F1 C10 C9 118.4(4) . .
C11 C10 C9 123.0(4) 3_546 .
C10 C11 F2 117.8(4) 3_546 .
C10 C11 C9 122.9(4) 3_546 .
F2 C11 C9 119.3(4) . .
C6 N1 C9 126.1(4) . .

loop_
_geom_bond_atom_site_label_1
_geom_bond_atom_site_label_2
_geom_bond_distance
_geom_bond_site_symmetry_2
C1 C2 1.168(6) .
C2 C3 1.433(6) .
C3 C4 1.395(6) .
C3 C8 1.410(5) .
C4 C5 1.369(6) .
C5 C6 1.407(6) .
C6 N1 1.392(5) .
C6 C7 1.396(6) .
C7 C8 1.364(5) .
C9 C10 1.381(6) .
C9 C11 1.386(6) .
C9 N1 1.394(5) .
C10 F1 1.356(4) .
C10 C11 1.363(5) 3_546
C11 C10 1.363(5) 3_546
C11 F2 1.367(5) .

loop_
_geom_torsion_atom_site_label_1
_geom_torsion_atom_site_label_2
_geom_torsion_atom_site_label_3
_geom_torsion_atom_site_label_4
_geom_torsion
_geom_torsion_site_symmetry_4
C1 C2 C3 C4 -9E1(2) .
C1 C2 C3 C8 9E1(2) .
C8 C3 C4 C5 -3.8(7) .
C2 C3 C4 C5 177.9(4) .
C3 C4 C5 C6 3.9(7) .
C4 C5 C6 N1 177.1(4) .
C4 C5 C6 C7 -1.8(6) .
N1 C6 C7 C8 -179.1(4) .
C5 C6 C7 C8 -0.1(6) .
C6 C7 C8 C3 0.2(7) .
C4 C3 C8 C7 1.7(6) .
C2 C3 C8 C7 -179.9(4) .
C11 C9 C10 F1 178.4(3) .
N1 C9 C10 F1 -3.7(6) .
C11 C9 C10 C11 1.9(7) 3_546
N1 C9 C10 C11 179.9(4) 3_546
C10 C9 C11 C10 -1.9(7) 3_546
N1 C9 C11 C10 -179.8(4) 3_546
C10 C9 C11 F2 178.0(4) .
N1 C9 C11 F2 0.1(6) .
C7 C6 N1 C9 -8.8(7) .
C5 C6 N1 C9 172.3(4) .
C10 C9 N1 C6 130.9(5) .
C11 C9 N1 C6 -51.4(6) .
